data_2221890
loop_
_publ_author_name
'Li, Chun-Rong'
'Zhou, Kai-Zhi'
'Zhang, Yun-Qian'
'Xue, Sai-Feng'
'Cong, Hang'

_publ_section_title
;
 <i>N</i>'-(Phenylsulfonyl)isonicotinohydrazide monohydrate
;
_journal_coeditor_code AT2777
_journal_issue 6
_journal_name_full 'Acta Crystallographica Section E'
_journal_page_first o1257
_journal_paper_doi 10.1107/S1600536809016651
_journal_volume 65
_journal_year 2009
_chemical_formula_iupac 'C12 H11 N3 O3 S, H2 O'
_chemical_formula_moiety 'C12 H11 N3 O3 S, H2 O'
_chemical_formula_sum 'C12 H13 N3 O4 S'
_chemical_formula_weight 295.32
_chemical_name_systematic
;
N'-(Phenylsulfonyl)isonicotinohydrazide monohydrate
;
_space_group_IT_number 14
_symmetry_cell_setting monoclinic
_symmetry_space_group_name_Hall '-P 2yn'
_symmetry_space_group_name_H-M 'P 1 21/n 1'
_atom_sites_solution_hydrogens geom
_atom_sites_solution_primary direct
_atom_sites_solution_secondary difmap
_audit_creation_method SHELXL-97
_cell_angle_alpha 90.00
_cell_angle_beta 107.565(2)
_cell_angle_gamma 90.00
_cell_formula_units_Z 4
_cell_length_a 7.3525(5)
_cell_length_b 20.9324(15)
_cell_length_c 9.2443(6)
_cell_measurement_reflns_used 2343
_cell_measurement_temperature 273(2)
_cell_measurement_theta_max 25.02
_cell_measurement_theta_min 1.95
_cell_volume 1356.41(16)
_computing_cell_refinement 'SAINT (Bruker, 2002)'
_computing_data_collection 'SMART (Bruker, 2002)'
_computing_data_reduction 'SAINT (Bruker, 2002)'
_computing_molecular_graphics 'Ortep-3 for Windows (Farrugia, 1997)'
_computing_publication_material 'WinGX (Farrugia, 1999)'
_computing_structure_refinement 'SHELXL97 (Sheldrick, 2008)'
_computing_structure_solution 'SHELXS97 (Sheldrick, 2008)'
_diffrn_ambient_temperature 273(2)
_diffrn_measured_fraction_theta_full 0.981
_diffrn_measured_fraction_theta_max 0.981
_diffrn_measurement_device_type 'Bruker SMART APEX CCD area-detector'
_diffrn_measurement_method '\f and \w scan'
_diffrn_radiation_monochromator graphite
_diffrn_radiation_source 'fine-focus sealed tube'
_diffrn_radiation_type MoK\a
_diffrn_radiation_wavelength 0.71073
_diffrn_reflns_av_R_equivalents 0.0330
_diffrn_reflns_av_sigmaI/netI 0.0271
_diffrn_reflns_limit_h_max 8
_diffrn_reflns_limit_h_min -8
_diffrn_reflns_limit_k_max 24
_diffrn_reflns_limit_k_min -24
_diffrn_reflns_limit_l_max 10
_diffrn_reflns_limit_l_min -10
_diffrn_reflns_number 10653
_diffrn_reflns_theta_full 25.02
_diffrn_reflns_theta_max 25.02
_diffrn_reflns_theta_min 1.95
_diffrn_standards_interval_count 0
_diffrn_standards_interval_time 0
_diffrn_standards_number 0
_exptl_absorpt_coefficient_mu 0.256
_exptl_absorpt_correction_T_max 0.8642
_exptl_absorpt_correction_T_min 0.8328
_exptl_absorpt_correction_type multi-scan
_exptl_absorpt_process_details '(SADABS; Bruker, 2005)'
_exptl_crystal_colour colourless
_exptl_crystal_density_diffrn 1.446
_exptl_crystal_density_method 'not measured'
_exptl_crystal_description block
_exptl_crystal_F_000 616
_exptl_crystal_size_max 0.24
_exptl_crystal_size_mid 0.22
_exptl_crystal_size_min 0.19
_refine_diff_density_max 0.433
_refine_diff_density_min -0.530
_refine_ls_extinction_method none
_refine_ls_goodness_of_fit_ref 1.120
_refine_ls_hydrogen_treatment mixed
_refine_ls_matrix_type full
_refine_ls_number_parameters 189
_refine_ls_number_reflns 2343
_refine_ls_number_restraints 0
_refine_ls_restrained_S_all 1.120
_refine_ls_R_factor_all 0.0463
_refine_ls_R_factor_gt 0.0367
_refine_ls_shift/su_max 0.000
_refine_ls_shift/su_mean 0.000
_refine_ls_structure_factor_coef Fsqd
_refine_ls_weighting_details 'calc w=1/[\s^2^(Fo^2^)+(0.0631P)^2^+0.5954P] where P=(Fo^2^+2Fc^2^)/3'
_refine_ls_weighting_scheme calc
_refine_ls_wR_factor_gt 0.1036
_refine_ls_wR_factor_ref 0.1197
_reflns_number_gt 1981
_reflns_number_total 2343
_reflns_threshold_expression >2sigma(I)
_cod_data_source_file at2777.cif
_cod_data_source_block I
_cod_original_sg_symbol_H-M 'P 21/n'
_cod_database_code 2221890
_cod_database_fobs_code 2221890

loop_
_symmetry_equiv_pos_as_xyz
'x, y, z'
'-x+1/2, y+1/2, -z+1/2'
'-x, -y, -z'
'x-1/2, -y-1/2, z-1/2'

loop_
_atom_site_type_symbol
_atom_site_label
_atom_site_fract_x
_atom_site_fract_y
_atom_site_fract_z
_atom_site_U_iso_or_equiv
_atom_site_adp_type
_atom_site_calc_flag
_atom_site_refinement_flags
_atom_site_occupancy
_atom_site_disorder_assembly
_atom_site_disorder_group
C C1 0.5180(5) 0.38868(12) 0.1480(3) 0.0457(7) Uani d . 1 . .
H H1 0.4780 0.3769 0.0463 0.055 Uiso calc R 1 . .
C C2 0.5608(5) 0.45147(13) 0.1899(3) 0.0598(9) Uani d . 1 . .
H H2 0.5523 0.4810 0.1131 0.072 Uiso calc R 1 . .
C C3 0.6284(4) 0.42875(11) 0.4392(3) 0.0339(6) Uani d . 1 . .
H H3 0.6653 0.4420 0.5399 0.041 Uiso calc R 1 . .
C C4 0.5927(3) 0.36459(11) 0.4100(2) 0.0297(5) Uani d . 1 . .
H H4 0.6065 0.3359 0.4894 0.036 Uiso calc R 1 . .
C C5 0.5361(3) 0.34348(10) 0.2611(2) 0.0257(5) Uani d . 1 . .
C C6 0.4884(3) 0.27532(10) 0.2125(2) 0.0253(5) Uani d . 1 . .
C C7 0.4594(3) 0.13874(10) 0.5560(3) 0.0289(5) Uani d . 1 . .
C C8 0.4371(3) 0.19677(11) 0.6218(3) 0.0322(5) Uani d . 1 . .
H H8 0.3844 0.2317 0.5616 0.039 Uiso calc R 1 . .
C C9 0.4947(4) 0.20161(12) 0.7788(3) 0.0370(6) Uani d . 1 . .
H H9 0.4826 0.2403 0.8246 0.044 Uiso calc R 1 . .
C C10 0.5702(4) 0.14896(14) 0.8673(3) 0.0424(6) Uani d . 1 . .
H H10 0.6066 0.1523 0.9725 0.051 Uiso calc R 1 . .
C C11 0.5917(4) 0.09153(13) 0.8006(3) 0.0439(7) Uani d . 1 . .
H H11 0.6426 0.0565 0.8611 0.053 Uiso calc R 1 . .
C C12 0.5379(4) 0.08587(12) 0.6439(3) 0.0359(6) Uani d . 1 . .
H H12 0.5540 0.0475 0.5986 0.043 Uiso calc R 1 . .
N N1 0.6133(3) 0.47292(9) 0.3323(2) 0.0400(5) Uani d . 1 . .
N N2 0.5685(3) 0.23082(8) 0.31946(19) 0.0258(4) Uani d . 1 . .
H H2N 0.6398 0.2425 0.4075 0.031 Uiso calc R 1 . .
N N3 0.5352(3) 0.16619(9) 0.2867(2) 0.0293(5) Uani d . 1 . .
H H3N 0.5925 0.1458 0.2324 0.035 Uiso calc R 1 . .
O O1 0.3873(2) 0.26165(8) 0.08506(16) 0.0340(4) Uani d . 1 . .
O O2 0.2057(2) 0.16569(8) 0.30300(19) 0.0366(4) Uani d . 1 . .
O O3 0.3881(3) 0.06518(8) 0.31658(19) 0.0421(5) Uani d . 1 . .
S S1 0.38198(8) 0.13081(3) 0.35666(6) 0.0294(2) Uani d . 1 . .
H H1E 0.942(6) 0.1209(16) 0.248(4) 0.063(12) Uiso d . 1 . .
H H1F 0.849(5) 0.0671(18) 0.196(4) 0.063(10) Uiso d . 1 . .
O O1W 0.8432(3) 0.10382(10) 0.2345(2) 0.0421(5) Uani d . 1 . .

loop_
_atom_site_aniso_label
_atom_site_aniso_U_11
_atom_site_aniso_U_22
_atom_site_aniso_U_33
_atom_site_aniso_U_12
_atom_site_aniso_U_13
_atom_site_aniso_U_23
C1 0.074(2) 0.0366(14) 0.0207(12) -0.0022(13) 0.0047(12) 0.0032(10)
C2 0.109(3) 0.0334(15) 0.0298(14) -0.0045(16) 0.0109(16) 0.0109(11)
C3 0.0439(15) 0.0309(13) 0.0245(11) 0.0031(10) 0.0068(11) -0.0011(10)
C4 0.0356(14) 0.0298(13) 0.0210(11) 0.0041(10) 0.0047(10) 0.0035(9)
C5 0.0239(12) 0.0290(12) 0.0223(11) 0.0043(9) 0.0042(9) 0.0018(9)
C6 0.0226(12) 0.0323(12) 0.0192(11) 0.0027(9) 0.0037(9) 0.0000(9)
C7 0.0306(13) 0.0260(12) 0.0285(12) -0.0040(9) 0.0064(10) -0.0012(9)
C8 0.0360(14) 0.0282(12) 0.0348(12) -0.0019(10) 0.0144(11) 0.0008(10)
C9 0.0384(15) 0.0392(14) 0.0378(13) -0.0110(11) 0.0181(12) -0.0107(11)
C10 0.0422(16) 0.0572(17) 0.0273(12) -0.0089(13) 0.0096(11) -0.0029(12)
C11 0.0493(18) 0.0434(16) 0.0350(14) 0.0029(12) 0.0068(12) 0.0098(12)
C12 0.0393(15) 0.0298(13) 0.0341(13) 0.0012(11) 0.0044(11) 0.0001(10)
N1 0.0537(14) 0.0300(11) 0.0331(11) 0.0006(9) 0.0084(10) 0.0014(9)
N2 0.0283(11) 0.0243(10) 0.0191(9) -0.0005(7) -0.0015(8) -0.0017(7)
N3 0.0354(12) 0.0252(10) 0.0259(9) 0.0027(8) 0.0073(8) -0.0044(8)
O1 0.0341(10) 0.0392(10) 0.0205(8) 0.0009(7) -0.0041(7) -0.0024(7)
O2 0.0273(10) 0.0362(10) 0.0401(10) -0.0004(7) 0.0008(7) 0.0024(7)
O3 0.0606(13) 0.0233(9) 0.0349(9) -0.0036(8) 0.0031(9) -0.0048(7)
S1 0.0332(4) 0.0227(3) 0.0273(3) -0.0019(2) 0.0014(2) -0.0017(2)
O1W 0.0352(12) 0.0344(11) 0.0582(12) -0.0005(9) 0.0161(10) -0.0123(9)

loop_
_atom_type_symbol
_atom_type_description
_atom_type_scat_dispersion_real
_atom_type_scat_dispersion_imag
_atom_type_scat_source
C C 0.0033 0.0016 'International Tables Vol C Tables 4.2.6.8 and 6.1.1.4'
H H 0.0000 0.0000 'International Tables Vol C Tables 4.2.6.8 and 6.1.1.4'
N N 0.0061 0.0033 'International Tables Vol C Tables 4.2.6.8 and 6.1.1.4'
O O 0.0106 0.0060 'International Tables Vol C Tables 4.2.6.8 and 6.1.1.4'
S S 0.1246 0.1234 'International Tables Vol C Tables 4.2.6.8 and 6.1.1.4'

loop_
_geom_angle_atom_site_label_1
_geom_angle_atom_site_label_2
_geom_angle_atom_site_label_3
_geom_angle_site_symmetry_1
_geom_angle_site_symmetry_3
_geom_angle
_geom_angle_publ_flag
C2 C1 C5 . . 118.5(2) ?
C2 C1 H1 . . 120.8 ?
C5 C1 H1 . . 120.8 ?
N1 C2 C1 . . 124.9(2) ?
N1 C2 H2 . . 117.6 ?
C1 C2 H2 . . 117.6 ?
N1 C3 C4 . . 124.2(2) ?
N1 C3 H3 . . 117.9 ?
C4 C3 H3 . . 117.9 ?
C3 C4 C5 . . 119.2(2) ?
C3 C4 H4 . . 120.4 ?
C5 C4 H4 . . 120.4 ?
C4 C5 C1 . . 117.6(2) ?
C4 C5 C6 . . 124.90(19) ?
C1 C5 C6 . . 117.5(2) ?
O1 C6 N2 . . 123.1(2) ?
O1 C6 C5 . . 121.90(19) ?
N2 C6 C5 . . 115.02(18) ?
C8 C7 C12 . . 121.5(2) ?
C8 C7 S1 . . 119.73(18) ?
C12 C7 S1 . . 118.79(17) ?
C9 C8 C7 . . 118.9(2) ?
C9 C8 H8 . . 120.6 ?
C7 C8 H8 . . 120.6 ?
C10 C9 C8 . . 120.1(2) ?
C10 C9 H9 . . 120.0 ?
C8 C9 H9 . . 120.0 ?
C11 C10 C9 . . 120.5(2) ?
C11 C10 H10 . . 119.7 ?
C9 C10 H10 . . 119.7 ?
C10 C11 C12 . . 120.4(2) ?
C10 C11 H11 . . 119.8 ?
C12 C11 H11 . . 119.8 ?
C11 C12 C7 . . 118.7(2) ?
C11 C12 H12 . . 120.7 ?
C7 C12 H12 . . 120.7 ?
C2 N1 C3 . . 115.6(2) ?
C6 N2 N3 . . 120.00(17) ?
C6 N2 H2N . . 120.0 ?
N3 N2 H2N . . 120.0 ?
N2 N3 S1 . . 116.82(14) ?
N2 N3 H3N . . 121.6 ?
S1 N3 H3N . . 121.6 ?
O3 S1 O2 . . 119.65(11) ?
O3 S1 N3 . . 104.70(10) ?
O2 S1 N3 . . 106.88(10) ?
O3 S1 C7 . . 109.64(10) ?
O2 S1 C7 . . 106.57(11) ?
N3 S1 C7 . . 109.05(10) ?
H1E O1W H1F . . 108(3) ?

loop_
_geom_bond_atom_site_label_1
_geom_bond_atom_site_label_2
_geom_bond_site_symmetry_2
_geom_bond_distance
_geom_bond_publ_flag
C1 C2 . 1.379(4) ?
C1 C5 . 1.386(3) ?
C1 H1 . 0.9300 ?
C2 N1 . 1.333(3) ?
C2 H2 . 0.9300 ?
C3 N1 . 1.333(3) ?
C3 C4 . 1.379(3) ?
C3 H3 . 0.9300 ?
C4 C5 . 1.385(3) ?
C4 H4 . 0.9300 ?
C5 C6 . 1.505(3) ?
C6 O1 . 1.223(3) ?
C6 N2 . 1.356(3) ?
C7 C8 . 1.390(3) ?
C7 C12 . 1.392(3) ?
C7 S1 . 1.764(2) ?
C8 C9 . 1.387(3) ?
C8 H8 . 0.9300 ?
C9 C10 . 1.385(4) ?
C9 H9 . 0.9300 ?
C10 C11 . 1.382(4) ?
C10 H10 . 0.9300 ?
C11 C12 . 1.386(3) ?
C11 H11 . 0.9300 ?
C12 H12 . 0.9300 ?
N2 N3 . 1.392(2) ?
N2 H2N . 0.8600 ?
N3 S1 . 1.635(2) ?
N3 H3N . 0.8600 ?
O2 S1 . 1.4393(17) ?
O3 S1 . 1.4272(17) ?
O1W H1E . 0.78(4) ?
O1W H1F . 0.86(4) ?

loop_
_geom_hbond_atom_site_label_D
_geom_hbond_atom_site_label_H
_geom_hbond_atom_site_label_A
_geom_hbond_site_symmetry_A
_geom_hbond_distance_DH
_geom_hbond_distance_HA
_geom_hbond_distance_DA
_geom_hbond_angle_DHA
N3 H3N O1W 1 0.86 2.04 2.779(3) 144.0
O1W H1E O2 1_655 0.78(4) 2.07(4) 2.857(3) 175(4)

loop_
_cod_related_entry_id
_cod_related_entry_database
_cod_related_entry_code
1 ChemSpider 30655776
